data_2001217
loop_
_publ_author_name
'Farrugia, L. J.'

_publ_section_title
;
 Structure of the ethylidene cluster
 Os~3~(\m-H)~2~(\m-CHCH~3~)(CO)~9~(P^<i>i^</i>Pr~3~)
;
_journal_issue 11
_journal_name_full 'Acta Crystallographica Section C'
_journal_page_first 1934
_journal_page_last 1936
_journal_paper_doi 10.1107/S0108270193001933
_journal_volume 49
_journal_year 1993
_chemical_formula_sum 'C20 H27 O9 Os3 P'
_chemical_formula_weight 1013.0
_space_group_IT_number 14
_space_group_name_Hall '-P 2yn'
_space_group_name_H-M_alt 'P 1 21/n 1'
_symmetry_cell_setting monoclinic
_symmetry_space_group_name_Hall '-P 2yn'
_symmetry_space_group_name_H-M 'P 1 21/n 1'
_atom_type_scat_source IntTabIV
_cell_angle_alpha 90.0
_cell_angle_beta 97.51(2)
_cell_angle_gamma 90.0
_cell_formula_units_Z 4
_cell_length_a 9.165(2)
_cell_length_b 19.473(4)
_cell_length_c 15.482(4)
_cell_measurement_reflns_used 25
_cell_measurement_temperature 298
_cell_measurement_theta_max 14
_cell_measurement_theta_min 12
_cell_volume 2739.4(11)
_diffrn_measurement_device 'Enraf-Nonius CAD-4'
_diffrn_measurement_method \q/2\q
_diffrn_radiation_type MoK\a
_diffrn_radiation_wavelength 0.71069
_diffrn_reflns_av_R_equivalents 0.023
_diffrn_reflns_limit_h_max 10
_diffrn_reflns_limit_h_min 0
_diffrn_reflns_limit_k_max 23
_diffrn_reflns_limit_k_min 0
_diffrn_reflns_limit_l_max 16
_diffrn_reflns_limit_l_min -16
_diffrn_reflns_number 5310
_diffrn_reflns_theta_max 25
_diffrn_standards_decay_% '10 over 74 h data collection'
_diffrn_standards_interval_time 120
_diffrn_standards_number 2(\=309,\=248)
_exptl_absorpt_coefficient_mu 14.00
_exptl_absorpt_correction_T_max 1.32
_exptl_absorpt_correction_T_min 0.73
_exptl_absorpt_correction_type 'by DIFABS (Walker & Stuart, 1983)'
_exptl_crystal_colour Yellow
_exptl_crystal_density_diffrn 2.46
_exptl_crystal_description Prism
_exptl_crystal_size_max 0.7
_exptl_crystal_size_mid 0.35
_exptl_crystal_size_min 0.3
_refine_diff_density_max 1.06
_refine_diff_density_min -1.17
_refine_ls_goodness_of_fit_obs 1.49
_refine_ls_hydrogen_treatment noref
_refine_ls_number_parameters 298
_refine_ls_number_reflns 2854
_refine_ls_R_factor_obs 0.032
_refine_ls_shift/esd_max 0.01
_refine_ls_structure_factor_coef F
_refine_ls_weighting_details 'w = [\s^2^(F~o~)]^-1^'
_refine_ls_weighting_scheme calc
_refine_ls_wR_factor_obs 0.035
_reflns_number_observed 2854
_reflns_number_total 4816
_reflns_observed_criterion I>2.5\s(I)
_cod_data_source_file ha1037.cif
_cod_data_source_block ha1037_structure_1_of_1
_cod_depositor_comments
;
The following automatic conversions were performed:

'_refine_ls_weighting_scheme' value '[\s^2^(F~o~)]^-1^' was changed
to 'calc'. New tag '_refine_ls_weighting_details' was created. The
value of the new tag was set to 'w = [\s^2^(F~o~)]^-1^'.

Automatic conversion script
Id: cif_fix_values 3143 2015-03-26 13:38:13Z robertas 
;
_cod_original_cell_volume 2739.0(10)
_cod_database_code 2001217

loop_
_space_group_symop_id
_space_group_symop_operation_xyz
1 x,y,z
2 -x+1/2,y+1/2,-z+1/2
3 -x,-y,-z
4 x+1/2,-y+1/2,z+1/2

loop_
_atom_site_label
_atom_site_fract_x
_atom_site_fract_y
_atom_site_fract_z
_atom_site_U_iso_or_equiv
Os(1) .86651(7) .13641(3) .66809(3) .046
Os(2) 1.08570(6) .24018(3) .76385(3) .048
Os(3) .96738(6) .25791(3) .58938(3) .045
P .8057(4) .0366(2) .7454(2) .052
O(1) .6510(15) .1223(6) .5025(7) .113
O(2) 1.0958(15) .0564(6) .5789(8) .118
O(3) .6484(12) .2227(5) .7558(8) .086
O(4) .9004(14) .2690(6) .9125(6) .088
O(5) 1.2417(15) .3767(6) .7989(8) .104
O(6) 1.3405(13) .1592(6) .8575(6) .093
O(7) 1.0891(15) .3913(6) .5268(8) .105
O(8) 1.0055(14) .1832(6) .4228(6) .099
O(9) .6491(12) .3071(6) .5426(7) .085
C(1) .7278(18) .1279(8) .5664(10) .078
C(2) 1.0092(19) .0873(8) .6135(8) .071
C(3) .7351(17) .1901(7) .7242(8) .056
C(4) .9632(17) .2569(7) .8562(8) .058
C(5) 1.1840(18) .3227(9) .7881(9) .074
C(6) 1.2395(18) .1904(8) .8254(8) .065
C(7) 1.0455(17) .3408(9) .5511(8) .069
C(8) .9898(18) .2095(8) .4852(8) .065
C(9) .7690(16) .2882(7) .5607(7) .051
C(10) 1.1834(15) .2203(8) .6468(7) .061
C(11) 1.3191(17) .2623(10) .6309(9) .088
C(111) .934(3) .0220(10) .8500(10) .121
C(112) 1.088(2) .0060(10) .8270(10) .105
C(113) .911(2) .0770(10) .9170(10) .103
C(121) .829(2) -.0430(10) .6900(10) .111
C(122) .832(3) -.1090(10) .7400(10) .169
C(123) .713(3) -.0480(10) .5980(10) .127
C(131) .628(3) .0410(10) .786(2) .141
C(132) .585(3) -.0120(10) .8470(10) .151
C(133) .497(2) .0510(10) .700(2) .143
H(1) 1.00640 .15270 .76270 .050
H(2) .94690 .29420 .69760 .050
H(11A) 1.34713 .24746 .57350 .050
H(11B) 1.40833 .25357 .68188 .050
H(11C) 1.28446 .31101 .62626 .050
H(111) .89823 -.01905 .88122 .050
H(112A) 1.15378 -.00278 .88304 .050
H(112B) 1.12366 .04623 .79636 .050
H(112C) 1.08718 -.03553 .78843 .050
H(113A) .97614 .06907 .97270 .050
H(113B) .80555 .07868 .92798 .050
H(113C) .93597 .12244 .89148 .050
H(121) .92234 -.03917 .66272 .050
H(122A) .84474 -.15255 .70746 .050
H(122B) .73934 -.11237 .76711 .050
H(122C) .91738 -.10420 .78697 .050
H(123A) .72516 -.09155 .56583 .050
H(123B) .72580 -.00804 .55945 .050
H(123C) .61108 -.04656 .61522 .050
H(131) .62485 .08664 .81600 .050
H(132A) .48815 -.00736 .86917 .050
H(132B) .66492 -.00984 .89716 .050
H(132C) .58850 -.05712 .81700 .050
H(133A) .40049 .05475 .72241 .050
H(133B) .49983 .00865 .66260 .050
H(133C) .51738 .09186 .66489 .050

loop_
_geom_angle_atom_site_label_1
_geom_angle_atom_site_label_2
_geom_angle_atom_site_label_3
_geom_angle
_geom_angle_publ_flag
Os(2) Os(1) Os(3) 55.90(10) yes
Os(2) Os(1) C(1) 141.2(5) yes
Os(2) Os(1) C(3) 80.3(5) yes
Os(3) Os(1) P 173.70(10) yes
Os(3) Os(1) C(2) 87.0(5) yes
Os(3) Os(1) H(1) 88.10(10) yes
P Os(1) C(2) 91.9(5) yes
P Os(1) H(1) 85.70(10) yes
C(1) Os(1) C(3) 91.8(7) yes
C(2) Os(1) C(3) 175.9(7) yes
C(3) Os(1) H(1) 87.6(5) yes
Os(1) Os(2) C(4) 93.5(5) yes
Os(1) Os(2) C(6) 107.8(5) yes
Os(1) Os(2) H(1) 33.20(10) yes
Os(3) Os(2) C(4) 119.9(5) yes
Os(3) Os(2) C(6) 136.8(4) yes
Os(3) Os(2) H(1) 90.10(10) yes
C(4) Os(2) C(5) 91.0(7) yes
C(4) Os(2) C(10) 169.6(6) yes
C(4) Os(2) H(2) 83.8(4) yes
C(5) Os(2) C(10) 94.7(6) yes
C(5) Os(2) H(2) 84.3(5) yes
C(6) Os(2) H(1) 78.2(5) yes
C(10) Os(2) H(1) 91.9(5) yes
H(1) Os(2) H(2) 106.10(10) yes
Os(1) Os(3) C(7) 173.0(4) yes
Os(1) Os(3) C(9) 90.2(4) yes
Os(1) Os(3) H(2) 81.60(10) yes
Os(2) Os(3) C(8) 133.3(5) yes
Os(2) Os(3) C(10) 49.5(3) yes
C(7) Os(3) C(8) 94.0(6) yes
C(7) Os(3) C(10) 93.0(7) yes
C(8) Os(3) C(9) 99.3(6) yes
C(8) Os(3) H(2) 172.7(5) yes
C(9) Os(3) H(2) 83.5(4) yes
Os(2) Os(1) P 118.20(10) yes
Os(2) Os(1) C(2) 95.8(5) yes
Os(2) Os(1) H(1) 33.40(10) yes
Os(3) Os(1) C(1) 86.5(5) yes
Os(3) Os(1) C(3) 90.0(5) yes
P Os(1) C(1) 99.8(5) yes
P Os(1) C(3) 90.9(5) yes
C(1) Os(1) C(2) 90.7(7) yes
C(1) Os(1) H(1) 174.5(5) yes
C(2) Os(1) H(1) 89.6(5) yes
Os(1) Os(2) Os(3) 58.10(10) yes
Os(1) Os(2) C(5) 158.7(5) yes
Os(1) Os(2) C(10) 78.2(4) yes
Os(1) Os(2) H(2) 75.50(10) yes
Os(3) Os(2) C(5) 101.9(5) yes
Os(3) Os(2) C(10) 50.4(4) yes
Os(3) Os(2) H(2) 40.90(10) yes
C(4) Os(2) C(6) 100.4(6) yes
C(4) Os(2) H(1) 84.2(4) yes
C(5) Os(2) C(6) 91.8(7) yes
C(5) Os(2) H(1) 167.9(5) yes
C(6) Os(2) C(10) 88.1(6) yes
C(6) Os(2) H(2) 174.4(5) yes
C(10) Os(2) H(2) 88.1(4) yes
Os(1) Os(3) Os(2) 66.00(10) yes
Os(1) Os(3) C(8) 91.6(5) yes
Os(1) Os(3) C(10) 82.9(4) yes
Os(2) Os(3) C(7) 107.0(4) yes
Os(2) Os(3) C(9) 120.0(4) yes
Os(2) Os(3) H(2) 41.00(10) yes
C(7) Os(3) C(9) 92.9(7) yes
C(7) Os(3) H(2) 92.6(4) yes
C(8) Os(3) C(10) 89.2(6) yes
C(9) Os(3) C(10) 169.2(5) yes
C(10) Os(3) H(2) 87.3(4) yes

loop_
_geom_bond_atom_site_label_1
_geom_bond_atom_site_label_2
_geom_bond_distance
_geom_bond_publ_flag
Os(1) Os(2) 3.0880(10) yes
Os(1) P 2.386(4) yes
Os(1) C(2) 1.905(16) yes
Os(1) H(1) 1.8440(10) yes
Os(2) C(4) 1.957(14) yes
Os(2) C(6) 1.867(16) yes
Os(2) H(1) 1.8510(10) yes
Os(3) C(7) 1.892(16) yes
Os(3) C(9) 1.908(15) yes
Os(3) H(2) 1.8500(10) yes
P C(121) 1.792(17) yes
O(1) C(1) 1.14(2) yes
O(3) C(3) 1.173(19) yes
O(5) C(5) 1.18(3) yes
O(7) C(7) 1.14(2) yes
O(9) C(9) 1.158(19) yes
C(11) H(11A) 1.000(15) yes
C(11) H(11C) 1.000(19) yes
C(111) C(113) 1.53(3) yes
C(112) H(112A) 1.000(19) yes
C(112) H(112C) 1.00(2) yes
C(113) H(113B) 1.00(3) yes
C(121) C(122) 1.51(3) yes
C(121) H(121) 1.00(3) yes
C(122) H(122B) 1.00(3) yes
C(123) H(123A) 1.000(18) yes
C(123) H(123C) 1.00(3) yes
C(131) C(133) 1.69(4) yes
C(132) H(132A) 1.00(3) yes
C(132) H(132C) 1.00(3) yes
C(133) H(133B) 1.00(3) yes
Os(1) Os(3) 2.8690(10) yes
Os(1) C(1) 1.897(16) yes
Os(1) C(3) 1.890(15) yes
Os(2) Os(3) 2.7970(10) yes
Os(2) C(5) 1.856(17) yes
Os(2) C(10) 2.159(12) yes
Os(2) H(2) 1.8540(10) yes
Os(3) C(8) 1.903(14) yes
Os(3) C(10) 2.187(14) yes
P C(111) 1.90(2) yes
P C(131) 1.82(3) yes
O(2) C(2) 1.18(3) yes
O(4) C(4) 1.130(18) yes
O(6) C(6) 1.16(2) yes
O(8) C(8) 1.118(17) yes
C(10) C(11) 1.53(3) yes
C(11) H(11B) 1.073(15) yes
C(111) C(112) 1.54(4) yes
C(111) H(111) 1.00(2) yes
C(112) H(112B) 1.000(19) yes
C(113) H(113A) 1.000(17) yes
C(113) H(113C) 1.000(17) yes
C(121) C(123) 1.67(3) yes
C(122) H(122A) 1.00(3) yes
C(122) H(122C) 1.00(3) yes
C(123) H(123B) 1.000(18) yes
C(131) C(132) 1.47(4) yes
C(131) H(131) 1.00(3) yes
C(132) H(132B) 1.00(3) yes
C(133) H(133A) 1.00(3) yes
C(133) H(133C) 1.00(3) yes
